data_7240458
loop_
_publ_author_name
'Hachem, Hadi'
'Jeannin, olivier'
'Fourmigue, Marc'
'Barriere, Frederic'
'Lorcy, Dominique'

_publ_section_title
;
 Halogen bonded metal bis(dithiolene) 2D frameworks
;
_journal_name_full CrystEngComm
_journal_paper_doi 10.1039/D0CE00512F
_journal_year 2020
_chemical_formula_moiety 'C6 Au I2 N2 S6, C16 H36 N'
_chemical_formula_sum 'C22 H36 Au I2 N3 S6'
_chemical_formula_weight 985.66
_space_group_IT_number 15
_space_group_name_Hall '-C 2yc'
_space_group_name_H-M_alt 'C 1 2/c 1'
_symmetry_cell_setting monoclinic
_symmetry_Int_Tables_number 15
_symmetry_space_group_name_Hall '-C 2yc'
_symmetry_space_group_name_H-M 'C 1 2/c 1'
_atom_sites_solution_hydrogens geom
_audit_conform_dict_location ftp://ftp.iucr.org/pub/cif_core.dic
_audit_conform_dict_name cif_core.dic
_audit_conform_dict_version 2.4.3
_audit_creation_date 2020-03-24T15:22:39-00:00
_audit_creation_method 'WinGX routine CIF_UPDATE'
_audit_update_record
;
2020-04-02 deposited with the CCDC.	2020-05-06 downloaded from the CCDC.
;
_cell_angle_alpha 90
_cell_angle_beta 93.368(3)
_cell_angle_gamma 90
_cell_formula_units_Z 4
_cell_length_a 15.6439(10)
_cell_length_b 12.2704(8)
_cell_length_c 16.6152(11)
_cell_measurement_reflns_used 9914
_cell_measurement_temperature 150(2)
_cell_measurement_theta_max 27.48
_cell_measurement_theta_min 2.46
_cell_measurement_wavelength 0.71073
_cell_volume 3183.9(4)
_computing_cell_refinement 'APEX3 (Bruker, 2015); SAINT (Bruker, 2014)'
_computing_data_collection 'SAINT (Bruker, 2014)'
_computing_data_reduction 'SAINT (Bruker, 2014)'
_computing_molecular_graphics 'Ortep for Windows (Farrugia, 2012)'
_computing_publication_material 'WinGX publication routines (Farrugia, 2012)'
_computing_structure_refinement 'SHELXL-2014/7 (Sheldrick, 2014)'
_computing_structure_solution 'SIR-92 (Altomare et al., 1994)'
_diffrn_ambient_temperature 150(2)
_diffrn_detector 'CCD plate'
_diffrn_measured_fraction_theta_full 0.997
_diffrn_measured_fraction_theta_max 0.995
_diffrn_measurement_device_type 'D8 VENTURE Bruker AXS'
_diffrn_measurement_method 'CCD rotation images, thick slices'
_diffrn_orient_matrix_UB_11 0.024427
_diffrn_orient_matrix_UB_12 0.033224
_diffrn_orient_matrix_UB_13 0.051283
_diffrn_orient_matrix_UB_21 -0.025989
_diffrn_orient_matrix_UB_22 0.071736
_diffrn_orient_matrix_UB_23 -0.016238
_diffrn_orient_matrix_UB_31 -0.05318
_diffrn_orient_matrix_UB_32 -0.019796
_diffrn_orient_matrix_UB_33 0.027227
_diffrn_radiation_monochromator 'multilayer monochromator'
_diffrn_radiation_probe x-ray
_diffrn_radiation_type MoK\a
_diffrn_radiation_wavelength 0.71073
_diffrn_reflns_av_R_equivalents 0.0305
_diffrn_reflns_av_unetI/netI 0.0302
_diffrn_reflns_Laue_measured_fraction_full 0.997
_diffrn_reflns_Laue_measured_fraction_max 0.995
_diffrn_reflns_limit_h_max 20
_diffrn_reflns_limit_h_min -18
_diffrn_reflns_limit_k_max 15
_diffrn_reflns_limit_k_min -15
_diffrn_reflns_limit_l_max 21
_diffrn_reflns_limit_l_min -21
_diffrn_reflns_number 14081
_diffrn_reflns_point_group_measured_fraction_full 0.997
_diffrn_reflns_point_group_measured_fraction_max 0.995
_diffrn_reflns_theta_full 25.242
_diffrn_reflns_theta_max 27.515
_diffrn_reflns_theta_min 2.111
_diffrn_standards_number 0
_exptl_absorpt_coefficient_mu 6.971
_exptl_absorpt_correction_T_max 0.465
_exptl_absorpt_correction_T_min 0.351
_exptl_absorpt_correction_type multi-scan
_exptl_absorpt_process_details
;
  [Sheldrick, G.M. (2014). SADABS Bruker AXS Inc., Madison, Wisconsin, USA]
;
_exptl_crystal_colour brown
_exptl_crystal_density_diffrn 2.056
_exptl_crystal_density_method 'not measured'
_exptl_crystal_description block
_exptl_crystal_F_000 1880
_exptl_crystal_size_max 0.220
_exptl_crystal_size_mid 0.130
_exptl_crystal_size_min 0.110
_refine_diff_density_max 2.791
_refine_diff_density_min -2.895
_refine_diff_density_rms 0.242
_refine_ls_extinction_method none
_refine_ls_goodness_of_fit_ref 1.034
_refine_ls_hydrogen_treatment constr
_refine_ls_matrix_type full
_refine_ls_number_constraints 0
_refine_ls_number_parameters 153
_refine_ls_number_reflns 3641
_refine_ls_number_restraints 0
_refine_ls_restrained_S_all 1.034
_refine_ls_R_factor_all 0.0773
_refine_ls_R_factor_gt 0.0671
_refine_ls_shift/su_max 0
_refine_ls_shift/su_mean 0
_refine_ls_structure_factor_coef Fsqd
_refine_ls_weighting_details 'w=1/[\s^2^(Fo^2^)+(0.0752P)^2^+126.5711P] where P=(Fo^2^+2Fc^2^)/3'
_refine_ls_weighting_scheme calc
_refine_ls_wR_factor_gt 0.1651
_refine_ls_wR_factor_ref 0.1765
_reflns_Friedel_coverage 0
_reflns_number_gt 3197
_reflns_number_total 3641
_reflns_threshold_expression 'I > 2\s(I)'
_cod_data_source_file d0ce00512f2.cif
_cod_data_source_block trans-Au
_cod_original_sg_symbol_H-M 'C 2/c'
_cod_database_code 7240458
_radiation_source 'Incoatec microfocus sealed tube'

loop_
_symmetry_equiv_pos_as_xyz
'x, y, z'
'-x, y, -z+1/2'
'x+1/2, y+1/2, z'
'-x+1/2, y+1/2, -z+1/2'
'-x, -y, -z'
'x, -y, z-1/2'
'-x+1/2, -y+1/2, -z'
'x+1/2, -y+1/2, z-1/2'

loop_
_atom_site_label
_atom_site_type_symbol
_atom_site_fract_x
_atom_site_fract_y
_atom_site_fract_z
_atom_site_U_iso_or_equiv
_atom_site_adp_type
_atom_site_occupancy
_atom_site_site_symmetry_order
_atom_site_calc_flag
_atom_site_refinement_flags_posn
_atom_site_refinement_flags_adp
_atom_site_refinement_flags_occupancy
_atom_site_disorder_assembly
_atom_site_disorder_group
Au1 Au 0.75 0.25 0.5 0.0459(2) Uani 1 2 d S . P . .
I1 I 0.83539(6) 0.69059(6) 0.21948(4) 0.0574(3) Uani 1 1 d . . . . .
S1 S 0.8833(2) 0.3170(3) 0.4682(2) 0.0616(9) Uani 1 1 d . . . . .
S2 S 0.6789(2) 0.3829(2) 0.42251(18) 0.0536(7) Uani 1 1 d . . . . .
S3 S 0.9153(2) 0.5087(3) 0.3528(2) 0.0651(9) Uani 1 1 d . . . . .
N1 N 0.7535(7) 0.5343(7) 0.3276(5) 0.046(2) Uani 1 1 d . . . . .
C1 C 0.8481(8) 0.4215(9) 0.4035(6) 0.050(3) Uani 1 1 d . . . . .
C2 C 0.7658(8) 0.4479(8) 0.3828(6) 0.047(3) Uani 1 1 d . . . . .
C3 C 0.8261(9) 0.5699(9) 0.3072(6) 0.050(3) Uani 1 1 d . . . . .
C4 C 0.9216(9) 0.1964(13) 0.2314(9) 0.068(4) Uani 1 1 d . . . . .
H4A H 0.9077 0.238 0.28 0.082 Uiso 1 1 calc R U . . .
H4B H 0.874 0.1447 0.2191 0.082 Uiso 1 1 calc R U . . .
N2 N 1 0.1339(16) 0.25 0.062(4) Uani 1 2 d S T P . .
C5 C 0.9257(11) 0.2729(13) 0.1637(10) 0.071(4) Uani 1 1 d . . . . .
H5A H 0.9421 0.2312 0.1159 0.086 Uiso 1 1 calc R U . . .
H5B H 0.9724 0.3255 0.1771 0.086 Uiso 1 1 calc R U . . .
C6 C 0.8436(11) 0.3387(13) 0.1392(11) 0.075(4) Uani 1 1 d . . . . .
H6A H 0.7961 0.2863 0.1289 0.09 Uiso 1 1 calc R U . . .
H6B H 0.8292 0.3839 0.1859 0.09 Uiso 1 1 calc R U . . .
C8 C 1.0200(8) 0.0521(11) 0.1731(8) 0.058(3) Uani 1 1 d . . . . .
H8A H 0.9666 0.0128 0.1565 0.07 Uiso 1 1 calc R U . . .
H8B H 1.0352 0.0979 0.1271 0.07 Uiso 1 1 calc R U . . .
C7 C 0.8462(12) 0.4053(19) 0.0737(12) 0.097(6) Uani 1 1 d . . . . .
H7A H 0.9055 0.4274 0.0667 0.145 Uiso 1 1 calc R U . . .
H7B H 0.8111 0.4701 0.0819 0.145 Uiso 1 1 calc R U . . .
H7C H 0.8238 0.3663 0.0255 0.145 Uiso 1 1 calc R U . . .
C11 C 1.0577(19) -0.144(2) 0.0707(15) 0.157(14) Uani 1 1 d . . . . .
H11A H 1.0119 -0.17 0.1034 0.235 Uiso 1 1 calc R U . . .
H11B H 1.0927 -0.2054 0.0548 0.235 Uiso 1 1 calc R U . . .
H11C H 1.0326 -0.1073 0.0224 0.235 Uiso 1 1 calc R U . . .
C9 C 1.0854(14) -0.0254(17) 0.1880(13) 0.106(7) Uani 1 1 d . . . . .
H9A H 1.1357 0.0099 0.2161 0.127 Uiso 1 1 calc R U . . .
H9B H 1.0651 -0.0838 0.2233 0.127 Uiso 1 1 calc R U . . .
C10 C 1.1089(13) -0.0700(17) 0.1156(12) 0.090(5) Uiso 1 1 d . . . . .
H10A H 1.1648 -0.1062 0.1271 0.109 Uiso 1 1 calc R U . . .
H10B H 1.1195 -0.008 0.0794 0.109 Uiso 1 1 calc R U . . .

loop_
_atom_site_aniso_label
_atom_site_aniso_U_11
_atom_site_aniso_U_22
_atom_site_aniso_U_33
_atom_site_aniso_U_23
_atom_site_aniso_U_13
_atom_site_aniso_U_12
Au1 0.0711(4) 0.0422(3) 0.0237(3) -0.00257(19) -0.0044(2) 0.0321(3)
I1 0.0891(6) 0.0418(4) 0.0405(4) 0.0005(3) -0.0038(4) 0.0149(4)
S1 0.0663(19) 0.0624(19) 0.0558(17) 0.0217(14) 0.0008(14) 0.0368(16)
S2 0.0668(18) 0.0443(14) 0.0479(15) 0.0059(12) -0.0121(13) 0.0271(13)
S3 0.077(2) 0.0554(18) 0.0635(19) 0.0156(15) 0.0057(16) 0.0331(16)
N1 0.070(6) 0.036(4) 0.030(4) 0.000(3) -0.019(4) 0.022(4)
C1 0.070(7) 0.043(5) 0.035(5) -0.003(4) -0.006(5) 0.031(5)
C2 0.075(7) 0.031(5) 0.032(5) -0.005(4) -0.008(5) 0.022(5)
C3 0.079(8) 0.039(5) 0.032(5) 0.003(4) -0.006(5) 0.019(5)
C4 0.063(8) 0.074(9) 0.067(8) -0.010(7) 0.001(7) 0.013(7)
N2 0.045(7) 0.094(12) 0.046(7) 0 -0.008(6) 0
C5 0.091(11) 0.060(8) 0.065(9) 0.019(7) 0.019(8) -0.007(7)
C6 0.078(10) 0.055(8) 0.092(11) -0.013(8) 0.002(8) 0.015(7)
C8 0.046(6) 0.064(7) 0.063(7) 0.023(6) -0.023(5) -0.016(5)
C7 0.075(11) 0.117(16) 0.099(13) 0.024(12) 0.013(9) 0.019(11)
C11 0.21(3) 0.128(19) 0.119(17) -0.080(16) -0.087(18) 0.09(2)
C9 0.109(15) 0.090(13) 0.116(16) -0.047(12) -0.014(12) 0.022(11)

loop_
_atom_type_symbol
_atom_type_description
_atom_type_scat_dispersion_real
_atom_type_scat_dispersion_imag
_atom_type_scat_source
C C 0.0033 0.0016 'International Tables Vol C Tables 4.2.6.8 and 6.1.1.4'
H H 0 0 'International Tables Vol C Tables 4.2.6.8 and 6.1.1.4'
N N 0.0061 0.0033 'International Tables Vol C Tables 4.2.6.8 and 6.1.1.4'
S S 0.1246 0.1234 'International Tables Vol C Tables 4.2.6.8 and 6.1.1.4'
I I -0.4742 1.8119 'International Tables Vol C Tables 4.2.6.8 and 6.1.1.4'
Au Au -2.0133 8.8022 'International Tables Vol C Tables 4.2.6.8 and 6.1.1.4'

loop_
_geom_angle_atom_site_label_1
_geom_angle_atom_site_label_2
_geom_angle_atom_site_label_3
_geom_angle
_geom_angle_site_symmetry_1
_geom_angle_site_symmetry_3
_geom_angle_publ_flag
S2 Au1 S2 180 . 7_656 ?
S2 Au1 S1 88.16(11) . 7_656 ?
S2 Au1 S1 91.84(11) 7_656 7_656 ?
S2 Au1 S1 91.84(11) . . ?
S2 Au1 S1 88.16(11) 7_656 . ?
S1 Au1 S1 180 7_656 . ?
C1 S1 Au1 98.3(5) . . ?
C2 S2 Au1 100.0(3) . . ?
C3 S3 C1 89.1(6) . . ?
C3 N1 C2 109.8(9) . . ?
C2 C1 S1 126.6(11) . . ?
C2 C1 S3 108.7(8) . . ?
S1 C1 S3 124.7(7) . . ?
C1 C2 N1 116.0(12) . . ?
C1 C2 S2 123.2(9) . . ?
N1 C2 S2 120.8(9) . . ?
N1 C3 S3 116.4(8) . . ?
N1 C3 I1 121.6(8) . . ?
S3 C3 I1 121.9(8) . . ?
N2 C4 C5 115.0(13) . . ?
N2 C4 H4A 108.5 . . ?
C5 C4 H4A 108.5 . . ?
N2 C4 H4B 108.5 . . ?
C5 C4 H4B 108.5 . . ?
H4A C4 H4B 107.5 . . ?
C4 N2 C4 116.8(18) . 2_755 ?
C4 N2 C8 110.2(7) . . ?
C4 N2 C8 106.5(8) 2_755 . ?
C4 N2 C8 106.5(8) . 2_755 ?
C4 N2 C8 110.2(7) 2_755 2_755 ?
C8 N2 C8 106.0(14) . 2_755 ?
C4 C5 C6 117.3(14) . . ?
C4 C5 H5A 108 . . ?
C6 C5 H5A 108 . . ?
C4 C5 H5B 108 . . ?
C6 C5 H5B 108 . . ?
H5A C5 H5B 107.2 . . ?
C7 C6 C5 117.3(15) . . ?
C7 C6 H6A 108 . . ?
C5 C6 H6A 108 . . ?
C7 C6 H6B 108 . . ?
C5 C6 H6B 108 . . ?
H6A C6 H6B 107.2 . . ?
C9 C8 N2 116.0(11) . . ?
C9 C8 H8A 108.3 . . ?
N2 C8 H8A 108.3 . . ?
C9 C8 H8B 108.3 . . ?
N2 C8 H8B 108.3 . . ?
H8A C8 H8B 107.4 . . ?
C6 C7 H7A 109.5 . . ?
C6 C7 H7B 109.5 . . ?
H7A C7 H7B 109.5 . . ?
C6 C7 H7C 109.5 . . ?
H7A C7 H7C 109.5 . . ?
H7B C7 H7C 109.5 . . ?
C10 C11 H11A 109.5 . . ?
C10 C11 H11B 109.5 . . ?
H11A C11 H11B 109.5 . . ?
C10 C11 H11C 109.5 . . ?
H11A C11 H11C 109.5 . . ?
H11B C11 H11C 109.5 . . ?
C10 C9 C8 109.9(18) . . ?
C10 C9 H9A 109.7 . . ?
C8 C9 H9A 109.7 . . ?
C10 C9 H9B 109.7 . . ?
C8 C9 H9B 109.7 . . ?
H9A C9 H9B 108.2 . . ?
C9 C10 C11 123(2) . . ?
C9 C10 H10A 106.6 . . ?
C11 C10 H10A 106.6 . . ?
C9 C10 H10B 106.6 . . ?
C11 C10 H10B 106.6 . . ?
H10A C10 H10B 106.5 . . ?

loop_
_geom_bond_atom_site_label_1
_geom_bond_atom_site_label_2
_geom_bond_distance
_geom_bond_site_symmetry_2
_geom_bond_publ_flag
Au1 S2 2.321(2) . ?
Au1 S2 2.321(2) 7_656 ?
Au1 S1 2.331(4) 7_656 ?
Au1 S1 2.331(4) . ?
I1 C3 2.089(11) . ?
S1 C1 1.742(10) . ?
S2 C2 1.738(14) . ?
S3 C3 1.721(12) . ?
S3 C1 1.751(14) . ?
N1 C3 1.281(17) . ?
N1 C2 1.408(13) . ?
C1 C2 1.352(16) . ?
C4 N2 1.465(17) . ?
C4 C5 1.47(2) . ?
C4 H4A 0.99 . ?
C4 H4B 0.99 . ?
N2 C4 1.465(17) 2_755 ?
N2 C8 1.668(19) . ?
N2 C8 1.668(19) 2_755 ?
C5 C6 1.55(2) . ?
C5 H5A 0.99 . ?
C5 H5B 0.99 . ?
C6 C7 1.36(2) . ?
C6 H6A 0.99 . ?
C6 H6B 0.99 . ?
C8 C9 1.41(2) . ?
C8 H8A 0.99 . ?
C8 H8B 0.99 . ?
C7 H7A 0.98 . ?
C7 H7B 0.98 . ?
C7 H7C 0.98 . ?
C11 C10 1.39(3) . ?
C11 H11A 0.98 . ?
C11 H11B 0.98 . ?
C11 H11C 0.98 . ?
C9 C10 1.39(3) . ?
C9 H9A 0.99 . ?
C9 H9B 0.99 . ?
C10 H10A 0.99 . ?
C10 H10B 0.99 . ?

loop_
_geom_torsion_atom_site_label_1
_geom_torsion_atom_site_label_2
_geom_torsion_atom_site_label_3
_geom_torsion_atom_site_label_4
_geom_torsion
_geom_torsion_site_symmetry_1
_geom_torsion_site_symmetry_2
_geom_torsion_site_symmetry_3
_geom_torsion_site_symmetry_4
_geom_torsion_publ_flag
Au1 S1 C1 C2 0.1(10) . . . . ?
Au1 S1 C1 S3 -178.6(6) . . . . ?
C3 S3 C1 C2 -1.2(8) . . . . ?
C3 S3 C1 S1 177.7(8) . . . . ?
S1 C1 C2 N1 -178.4(7) . . . . ?
S3 C1 C2 N1 0.4(11) . . . . ?
S1 C1 C2 S2 3.1(14) . . . . ?
S3 C1 C2 S2 -178.1(6) . . . . ?
C3 N1 C2 C1 0.9(13) . . . . ?
C3 N1 C2 S2 179.4(8) . . . . ?
Au1 S2 C2 C1 -4.2(9) . . . . ?
Au1 S2 C2 N1 177.4(7) . . . . ?
C2 N1 C3 S3 -1.9(12) . . . . ?
C2 N1 C3 I1 175.3(7) . . . . ?
C1 S3 C3 N1 1.8(9) . . . . ?
C1 S3 C3 I1 -175.4(7) . . . . ?
C5 C4 N2 C4 57.3(12) . . . 2_755 ?
C5 C4 N2 C8 -64.5(17) . . . . ?
C5 C4 N2 C8 -179.1(12) . . . 2_755 ?
N2 C4 C5 C6 178.0(13) . . . . ?
C4 C5 C6 C7 -176.6(17) . . . . ?
C4 N2 C8 C9 -170.0(16) . . . . ?
C4 N2 C8 C9 62.3(18) 2_755 . . . ?
C8 N2 C8 C9 -55.1(14) 2_755 . . . ?
N2 C8 C9 C10 -166.2(15) . . . . ?
C8 C9 C10 C11 -73(3) . . . . ?
